data_2230915
loop_
_publ_author_name
'Zhang, Xiao-Wen'
'Fan, Ting'

_publ_section_title
;
 6-Phenyl-6,7-dihydrodibenzo[<i>c</i>,<i>f</i>][1,5]azabismocin-12(5<i>H</i>)-yl
 perchlorate
;
_journal_coeditor_code XU5208
_journal_issue 7
_journal_name_full 'Acta Crystallographica Section E'
_journal_page_first m875
_journal_paper_doi 10.1107/S1600536811021039
_journal_volume 67
_journal_year 2011
_chemical_formula_iupac '[Bi (C20 H17 N) (Cl O4)]'
_chemical_formula_moiety 'C20 H17 Bi Cl N O4'
_chemical_formula_sum 'C20 H17 Bi Cl N O4'
_chemical_formula_weight 579.78
_chemical_name_systematic
;
6-Phenyl-6,7-dihydrodibenzo[<i>c</i>,<i>f</i>][1,5]azabismocin-12(5<i>H</i>)-yl
perchlorate
;
_space_group_IT_number 14
_symmetry_cell_setting monoclinic
_symmetry_space_group_name_Hall '-P 2ybc'
_symmetry_space_group_name_H-M 'P 1 21/c 1'
_atom_sites_solution_hydrogens geom
_atom_sites_solution_primary direct
_atom_sites_solution_secondary difmap
_audit_creation_method SHELXL-97
_cell_angle_alpha 90.00
_cell_angle_beta 107.590(2)
_cell_angle_gamma 90.00
_cell_formula_units_Z 4
_cell_length_a 12.0635(10)
_cell_length_b 14.0755(12)
_cell_length_c 11.5121(10)
_cell_measurement_reflns_used 2936
_cell_measurement_temperature 293(2)
_cell_measurement_theta_max 24.2
_cell_measurement_theta_min 2.7
_cell_volume 1863.4(3)
_computing_cell_refinement 'SAINT (Bruker, 2007)'
_computing_data_collection 'SMART (Bruker, 2007)'
_computing_data_reduction 'SAINT (Bruker, 2007)'
_computing_molecular_graphics 'SHELXTL (Sheldrick, 2008)'
_computing_publication_material 'SHELXTL (Sheldrick, 2008)'
_computing_structure_refinement 'SHELXTL (Sheldrick, 2008)'
_computing_structure_solution 'SHELXTL (Sheldrick, 2008)'
_diffrn_ambient_temperature 293(2)
_diffrn_measured_fraction_theta_full 0.998
_diffrn_measured_fraction_theta_max 0.998
_diffrn_measurement_device_type 'Bruker SMART 1000 CCD area-detector'
_diffrn_measurement_method '\f and \w'
_diffrn_radiation_monochromator graphite
_diffrn_radiation_source 'fine-focus sealed tube'
_diffrn_radiation_type 'Mo K\a'
_diffrn_radiation_wavelength 0.71073
_diffrn_reflns_av_R_equivalents 0.1658
_diffrn_reflns_av_sigmaI/netI 0.1191
_diffrn_reflns_limit_h_max 14
_diffrn_reflns_limit_h_min -10
_diffrn_reflns_limit_k_max 16
_diffrn_reflns_limit_k_min -13
_diffrn_reflns_limit_l_max 13
_diffrn_reflns_limit_l_min -13
_diffrn_reflns_number 9267
_diffrn_reflns_theta_full 25.00
_diffrn_reflns_theta_max 25.00
_diffrn_reflns_theta_min 1.77
_exptl_absorpt_coefficient_mu 9.632
_exptl_absorpt_correction_T_max 0.145
_exptl_absorpt_correction_T_min 0.100
_exptl_absorpt_correction_type empirical
_exptl_absorpt_process_details '(SADABS; Bruker, 2001)'
_exptl_crystal_colour colorless
_exptl_crystal_density_diffrn 2.067
_exptl_crystal_density_method 'not measured'
_exptl_crystal_description prismatic
_exptl_crystal_F_000 1104
_exptl_crystal_size_max 0.317
_exptl_crystal_size_mid 0.210
_exptl_crystal_size_min 0.203
_refine_diff_density_max 4.891
_refine_diff_density_min -4.143
_refine_ls_extinction_method none
_refine_ls_goodness_of_fit_ref 1.018
_refine_ls_hydrogen_treatment constr
_refine_ls_matrix_type full
_refine_ls_number_parameters 244
_refine_ls_number_reflns 3279
_refine_ls_number_restraints 0
_refine_ls_restrained_S_all 1.018
_refine_ls_R_factor_all 0.0749
_refine_ls_R_factor_gt 0.0650
_refine_ls_shift/su_max 0.001
_refine_ls_shift/su_mean 0.000
_refine_ls_structure_factor_coef Fsqd
_refine_ls_weighting_details 'calc w=1/[\s^2^(Fo^2^)+(0.0816P)^2^] where P=(Fo^2^+2Fc^2^)/3'
_refine_ls_weighting_scheme calc
_refine_ls_wR_factor_gt 0.1582
_refine_ls_wR_factor_ref 0.1629
_reflns_number_gt 2585
_reflns_number_total 3279
_reflns_threshold_expression I>2\s(I)
_cod_data_source_file xu5208.cif
_cod_data_source_block I
_cod_original_sg_symbol_H-M 'P 21/c'
_cod_database_code 2230915
_cod_database_fobs_code 2230915

loop_
_symmetry_equiv_pos_as_xyz
'x, y, z'
'-x, y+1/2, -z+1/2'
'-x, -y, -z'
'x, -y-1/2, z-1/2'

loop_
_atom_site_type_symbol
_atom_site_label
_atom_site_fract_x
_atom_site_fract_y
_atom_site_fract_z
_atom_site_U_iso_or_equiv
_atom_site_adp_type
_atom_site_calc_flag
_atom_site_refinement_flags
_atom_site_occupancy
_atom_site_symmetry_multiplicity
_atom_site_disorder_assembly
_atom_site_disorder_group
Bi Bi 0.74646(4) 0.77309(3) 0.84604(4) 0.0321(2) Uani d . 1 1 . .
Cl Cl1 0.7240(3) 1.0213(2) 0.8825(3) 0.0378(7) Uani d . 1 1 . .
N N1 0.7225(7) 0.6171(8) 0.7606(7) 0.033(2) Uani d . 1 1 . .
O O1 0.7940(9) 0.9494(7) 0.8480(10) 0.063(3) Uani d . 1 1 . .
O O2 0.6291(9) 0.9730(7) 0.9075(10) 0.069(3) Uani d . 1 1 . .
O O3 0.6836(10) 1.0854(8) 0.7850(10) 0.071(3) Uani d . 1 1 . .
O O4 0.7937(12) 1.0687(8) 0.9874(10) 0.086(4) Uani d . 1 1 . .
C C1 0.6226(11) 0.7895(8) 0.6574(11) 0.037(3) Uani d . 1 1 . .
C C2 0.6002(10) 0.8714(8) 0.5878(10) 0.034(3) Uani d . 1 1 . .
H H2 0.6373 0.9281 0.6181 0.041 Uiso calc R 1 1 . .
C C3 0.5204(11) 0.8671(9) 0.4706(11) 0.041(3) Uani d . 1 1 . .
H H3 0.5026 0.9222 0.4241 0.049 Uiso calc R 1 1 . .
C C4 0.4688(12) 0.7846(8) 0.4240(12) 0.042(3) Uani d . 1 1 . .
H H4 0.4163 0.7830 0.3459 0.051 Uiso calc R 1 1 . .
C C5 0.4949(11) 0.7005(9) 0.4943(11) 0.037(3) Uani d . 1 1 . .
H H5 0.4603 0.6435 0.4617 0.045 Uiso calc R 1 1 . .
C C6 0.5695(10) 0.7026(9) 0.6080(10) 0.033(3) Uani d . 1 1 . .
C C7 0.5996(10) 0.6133(8) 0.6827(9) 0.031(3) Uani d . 1 1 . .
H H7A 0.5489 0.6068 0.7335 0.037 Uiso calc R 1 1 . .
H H7B 0.5881 0.5586 0.6292 0.037 Uiso calc R 1 1 . .
C C8 0.8978(11) 0.7594(8) 0.7776(11) 0.030(3) Uani d . 1 1 . .
C C9 0.9896(11) 0.8252(10) 0.7942(12) 0.047(3) Uani d . 1 1 . .
H H9 0.9914 0.8787 0.8421 0.056 Uiso calc R 1 1 . .
C C10 1.0741(11) 0.8122(10) 0.7424(14) 0.051(4) Uani d . 1 1 . .
H H10 1.1337 0.8565 0.7542 0.062 Uiso calc R 1 1 . .
C C11 1.0723(14) 0.7321(10) 0.6709(16) 0.055(4) Uani d . 1 1 . .
H H11 1.1291 0.7246 0.6321 0.066 Uiso calc R 1 1 . .
C C12 0.9893(10) 0.6651(9) 0.6570(11) 0.038(3) Uani d . 1 1 . .
H H12 0.9919 0.6101 0.6132 0.045 Uiso calc R 1 1 . .
C C13 0.8986(9) 0.6785(8) 0.7091(9) 0.030(2) Uani d . 1 1 . .
C C14 0.8015(10) 0.6065(8) 0.6812(10) 0.033(3) Uani d . 1 1 . .
H H14A 0.8350 0.5433 0.6923 0.040 Uiso calc R 1 1 . .
H H14B 0.7555 0.6128 0.5965 0.040 Uiso calc R 1 1 . .
C C15 0.7472(9) 0.5399(9) 0.8534(10) 0.033(3) Uani d . 1 1 . .
C C16 0.6852(11) 0.4552(9) 0.8367(12) 0.041(3) Uani d . 1 1 . .
H H16 0.6240 0.4455 0.7659 0.049 Uiso calc R 1 1 . .
C C17 0.7139(13) 0.3865(10) 0.9238(14) 0.053(4) Uani d . 1 1 . .
H H17 0.6723 0.3298 0.9117 0.064 Uiso calc R 1 1 . .
C C18 0.8062(14) 0.4002(11) 1.0325(14) 0.058(4) Uani d . 1 1 . .
H H18 0.8251 0.3532 1.0919 0.069 Uiso calc R 1 1 . .
C C19 0.8671(14) 0.4831(12) 1.0489(13) 0.064(4) Uani d . 1 1 . .
H H19 0.9281 0.4920 1.1202 0.077 Uiso calc R 1 1 . .
C C20 0.8408(11) 0.5534(11) 0.9634(11) 0.050(3) Uani d . 1 1 . .
H H20 0.8833 0.6097 0.9763 0.060 Uiso calc R 1 1 . .

loop_
_atom_site_aniso_label
_atom_site_aniso_U_11
_atom_site_aniso_U_22
_atom_site_aniso_U_33
_atom_site_aniso_U_12
_atom_site_aniso_U_13
_atom_site_aniso_U_23
Bi 0.0313(3) 0.0438(3) 0.0201(3) 0.00040(18) 0.0062(2) -0.00470(18)
Cl1 0.0407(17) 0.0414(16) 0.0248(14) 0.0024(13) 0.0001(12) 0.0037(13)
N1 0.018(5) 0.070(7) 0.007(4) 0.002(4) -0.001(4) 0.001(4)
O1 0.047(6) 0.064(7) 0.079(8) 0.005(5) 0.020(5) -0.009(6)
O2 0.054(6) 0.076(7) 0.086(8) 0.001(5) 0.036(6) 0.026(6)
O3 0.082(8) 0.065(7) 0.059(7) 0.000(6) 0.008(6) 0.034(6)
O4 0.122(11) 0.076(8) 0.035(6) -0.017(7) -0.015(6) -0.011(6)
C1 0.038(7) 0.045(7) 0.033(7) 0.005(5) 0.016(6) -0.005(6)
C2 0.041(7) 0.038(6) 0.025(6) 0.005(5) 0.012(5) 0.003(5)
C3 0.043(7) 0.053(8) 0.032(7) 0.013(6) 0.019(6) 0.013(6)
C4 0.044(8) 0.049(8) 0.030(7) 0.006(6) 0.006(6) -0.004(6)
C5 0.034(7) 0.050(8) 0.022(6) 0.002(5) -0.002(5) -0.008(5)
C6 0.021(6) 0.054(7) 0.025(6) 0.000(5) 0.006(5) 0.007(5)
C7 0.033(6) 0.036(6) 0.020(5) -0.006(5) 0.003(5) 0.004(5)
C8 0.030(7) 0.038(6) 0.027(6) 0.001(5) 0.015(5) 0.003(5)
C9 0.045(8) 0.045(8) 0.048(8) -0.013(6) 0.010(6) -0.015(7)
C10 0.031(7) 0.058(8) 0.066(9) -0.013(6) 0.015(7) 0.005(8)
C11 0.051(10) 0.066(10) 0.058(10) 0.007(7) 0.030(8) 0.012(8)
C12 0.035(7) 0.046(7) 0.034(6) 0.004(5) 0.012(5) -0.003(6)
C13 0.031(6) 0.039(6) 0.020(5) 0.002(5) 0.006(5) 0.003(5)
C14 0.034(6) 0.042(7) 0.026(6) -0.001(5) 0.014(5) -0.003(5)
C15 0.036(7) 0.036(7) 0.030(6) 0.004(5) 0.015(5) 0.006(5)
C16 0.038(7) 0.045(8) 0.039(7) 0.005(6) 0.010(6) 0.010(6)
C17 0.059(9) 0.045(8) 0.063(9) 0.005(7) 0.029(8) 0.020(7)
C18 0.066(10) 0.063(10) 0.050(9) 0.020(8) 0.026(8) 0.024(8)
C19 0.061(10) 0.083(12) 0.041(8) 0.011(9) 0.005(7) 0.018(8)
C20 0.042(8) 0.069(10) 0.027(7) 0.000(7) -0.007(6) 0.004(7)

loop_
_atom_type_symbol
_atom_type_description
_atom_type_scat_dispersion_real
_atom_type_scat_dispersion_imag
_atom_type_scat_source
C C 0.0033 0.0016 'International Tables Vol C Tables 4.2.6.8 and 6.1.1.4'
H H 0.0000 0.0000 'International Tables Vol C Tables 4.2.6.8 and 6.1.1.4'
N N 0.0061 0.0033 'International Tables Vol C Tables 4.2.6.8 and 6.1.1.4'
O O 0.0106 0.0060 'International Tables Vol C Tables 4.2.6.8 and 6.1.1.4'
F F 0.0171 0.0103 'International Tables Vol C Tables 4.2.6.8 and 6.1.1.4'
S S 0.1246 0.1234 'International Tables Vol C Tables 4.2.6.8 and 6.1.1.4'
Bi Bi -4.1077 10.2566 'International Tables Vol C Tables 4.2.6.8 and 6.1.1.4'

loop_
_geom_angle_atom_site_label_1
_geom_angle_atom_site_label_2
_geom_angle_atom_site_label_3
_geom_angle_site_symmetry_1
_geom_angle_site_symmetry_3
_geom_angle
_geom_angle_publ_flag
C8 Bi C1 . . 92.5(5) ?
C8 Bi N1 . . 77.4(4) ?
C1 Bi N1 . . 74.6(4) ?
C8 Bi O1 . . 83.1(4) ?
C1 Bi O1 . . 89.4(4) ?
N1 Bi O1 . . 154.0(3) ?
O3 Cl1 O4 . . 110.7(7) ?
O3 Cl1 O2 . . 111.0(7) ?
O4 Cl1 O2 . . 110.9(7) ?
O3 Cl1 O1 . . 108.6(7) ?
O4 Cl1 O1 . . 108.6(8) ?
O2 Cl1 O1 . . 106.9(6) ?
C7 N1 C15 . . 110.7(9) ?
C7 N1 C14 . . 109.2(8) ?
C15 N1 C14 . . 109.6(8) ?
C7 N1 Bi . . 104.8(7) ?
C15 N1 Bi . . 113.7(6) ?
C14 N1 Bi . . 108.6(7) ?
Cl1 O1 Bi . . 122.3(6) ?
C2 C1 C6 . . 120.1(12) ?
C2 C1 Bi . . 127.1(9) ?
C6 C1 Bi . . 112.7(8) ?
C1 C2 C3 . . 118.6(12) ?
C1 C2 H2 . . 120.7 ?
C3 C2 H2 . . 120.7 ?
C4 C3 C2 . . 121.3(12) ?
C4 C3 H3 . . 119.4 ?
C2 C3 H3 . . 119.4 ?
C3 C4 C5 . . 119.8(13) ?
C3 C4 H4 . . 120.1 ?
C5 C4 H4 . . 120.1 ?
C6 C5 C4 . . 120.4(12) ?
C6 C5 H5 . . 119.8 ?
C4 C5 H5 . . 119.8 ?
C5 C6 C1 . . 119.8(12) ?
C5 C6 C7 . . 120.9(11) ?
C1 C6 C7 . . 119.3(11) ?
N1 C7 C6 . . 109.9(9) ?
N1 C7 H7A . . 109.7 ?
C6 C7 H7A . . 109.7 ?
N1 C7 H7B . . 109.7 ?
C6 C7 H7B . . 109.7 ?
H7A C7 H7B . . 108.2 ?
C13 C8 C9 . . 118.4(11) ?
C13 C8 Bi . . 115.1(8) ?
C9 C8 Bi . . 126.5(9) ?
C10 C9 C8 . . 121.5(13) ?
C10 C9 H9 . . 119.3 ?
C8 C9 H9 . . 119.3 ?
C9 C10 C11 . . 119.7(13) ?
C9 C10 H10 . . 120.2 ?
C11 C10 H10 . . 120.2 ?
C12 C11 C10 . . 120.9(13) ?
C12 C11 H11 . . 119.5 ?
C10 C11 H11 . . 119.5 ?
C11 C12 C13 . . 120.0(12) ?
C11 C12 H12 . . 120.0 ?
C13 C12 H12 . . 120.0 ?
C8 C13 C12 . . 119.4(11) ?
C8 C13 C14 . . 122.3(10) ?
C12 C13 C14 . . 118.2(10) ?
C13 C14 N1 . . 113.3(9) ?
C13 C14 H14A . . 108.9 ?
N1 C14 H14A . . 108.9 ?
C13 C14 H14B . . 108.9 ?
N1 C14 H14B . . 108.9 ?
H14A C14 H14B . . 107.7 ?
C16 C15 C20 . . 119.0(11) ?
C16 C15 N1 . . 123.0(10) ?
C20 C15 N1 . . 118.0(11) ?
C17 C16 C15 . . 120.1(13) ?
C17 C16 H16 . . 119.9 ?
C15 C16 H16 . . 119.9 ?
C16 C17 C18 . . 120.8(14) ?
C16 C17 H17 . . 119.6 ?
C18 C17 H17 . . 119.6 ?
C19 C18 C17 . . 119.2(13) ?
C19 C18 H18 . . 120.4 ?
C17 C18 H18 . . 120.4 ?
C18 C19 C20 . . 121.6(15) ?
C18 C19 H19 . . 119.2 ?
C20 C19 H19 . . 119.2 ?
C19 C20 C15 . . 119.4(14) ?
C19 C20 H20 . . 120.3 ?
C15 C20 H20 . . 120.3 ?

loop_
_geom_bond_atom_site_label_1
_geom_bond_atom_site_label_2
_geom_bond_site_symmetry_2
_geom_bond_distance
_geom_bond_publ_flag
Bi N1 . 2.387(10) y
Bi O1 . 2.546(10) y
Bi C1 . 2.245(13) y
Bi C8 . 2.204(12) y
Cl1 O3 . 1.407(10) ?
Cl1 O4 . 1.413(10) ?
Cl1 O2 . 1.434(10) ?
Cl1 O1 . 1.448(10) ?
N1 C7 . 1.484(13) ?
N1 C15 . 1.490(15) ?
N1 C14 . 1.514(12) ?
C1 C2 . 1.383(16) ?
C1 C6 . 1.418(17) ?
C2 C3 . 1.402(17) ?
C2 H2 . 0.9300 ?
C3 C4 . 1.351(18) ?
C3 H3 . 0.9300 ?
C4 C5 . 1.414(18) ?
C4 H4 . 0.9300 ?
C5 C6 . 1.347(16) ?
C5 H5 . 0.9300 ?
C6 C7 . 1.504(16) ?
C7 H7A . 0.9700 ?
C7 H7B . 0.9700 ?
C8 C13 . 1.387(17) ?
C8 C9 . 1.411(17) ?
C9 C10 . 1.340(18) ?
C9 H9 . 0.9300 ?
C10 C11 . 1.39(2) ?
C10 H10 . 0.9300 ?
C11 C12 . 1.349(19) ?
C11 H11 . 0.9300 ?
C12 C13 . 1.410(16) ?
C12 H12 . 0.9300 ?
C13 C14 . 1.508(15) ?
C14 H14A . 0.9700 ?
C14 H14B . 0.9700 ?
C15 C16 . 1.389(18) ?
C15 C20 . 1.432(16) ?
C16 C17 . 1.360(18) ?
C16 H16 . 0.9300 ?
C17 C18 . 1.41(2) ?
C17 H17 . 0.9300 ?
C18 C19 . 1.36(2) ?
C18 H18 . 0.9300 ?
C19 C20 . 1.365(19) ?
C19 H19 . 0.9300 ?
C20 H20 . 0.9300 ?

loop_
_geom_hbond_atom_site_label_D
_geom_hbond_atom_site_label_H
_geom_hbond_atom_site_label_A
_geom_hbond_site_symmetry_A
_geom_hbond_distance_DH
_geom_hbond_distance_HA
_geom_hbond_distance_DA
_geom_hbond_angle_DHA
C4 H4 O3 3_676 0.93 2.46 3.137(17) 130
C14 H14B O2 4_575 0.97 2.55 3.398(16) 146
